data_7154561
loop_
_publ_author_name
'Manna, Susanta Kumar'
'Mandal, Arabinda'
'Mondal, Suresh Kumar'
'Adak, Arup Kr'
'Jana, Akash'
'Das, Somnath'
'Chattopadhyay, Sourav'
'Roy, Somenath'
'Ghorai, Shyamal Kr'
'Samanta, Shubhankar'
'Hossain, Maidul'
'Baidya, Mahiuddin'

_publ_section_title
;
 Pyrido[1,2-a]pyrimidinium ions - a novel bridgehead nitrogen
 heterocycles: synthesis, characterisation, and elucidation of DNA binding
 and cell imaging properties.
;
_journal_issue 29
_journal_name_full 'Organic &amp; biomolecular chemistry'
_journal_page_first 8037
_journal_page_last 8047
_journal_paper_doi 10.1039/c5ob01082a
_journal_volume 13
_journal_year 2015
_chemical_formula_moiety 'C17 H15 N2 O, Br'
_chemical_formula_sum 'C17 H15 Br N2 O'
_chemical_formula_weight 343.22
_space_group_crystal_system triclinic
_space_group_IT_number 2
_space_group_name_Hall '-P 1'
_space_group_name_H-M_alt 'P -1'
_symmetry_space_group_name_Hall '-P 1'
_symmetry_space_group_name_H-M 'P -1'
_atom_sites_solution_hydrogens geom
_atom_sites_solution_primary direct
_atom_sites_solution_secondary difmap
_audit_creation_method SHELXL-2014
_audit_update_record
;
2015-05-29 deposited with the CCDC.
2015-06-19 downloaded from the CCDC.
;
_cell_angle_alpha 90.1471(10)
_cell_angle_beta 101.3231(10)
_cell_angle_gamma 107.6322(9)
_cell_formula_units_Z 2
_cell_length_a 6.8274(2)
_cell_length_b 8.3498(2)
_cell_length_c 14.5138(4)
_cell_measurement_reflns_used 9985
_cell_measurement_temperature 296(2)
_cell_measurement_theta_max 28.33
_cell_measurement_theta_min 2.57
_cell_volume 771.47(4)
_computing_cell_refinement 'Bruker SAINT'
_computing_data_collection 'Bruker APEX2'
_computing_data_reduction 'Bruker SAINT'
_computing_molecular_graphics 'Bruker SHELXTL'
_computing_publication_material 'Bruker SHELXTL'
_computing_structure_refinement 'SHELXL-2014 (Sheldrick, 2014)'
_computing_structure_solution 'SHELXS-97 (Sheldrick 2008)'
_diffrn_ambient_temperature 296(2)
_diffrn_measured_fraction_theta_full 0.988
_diffrn_measured_fraction_theta_max 0.988
_diffrn_measurement_device_type 'Bruker APEX-II CCD'
_diffrn_measurement_method '\f and \w scans'
_diffrn_radiation_type MoK\a
_diffrn_radiation_wavelength 0.71073
_diffrn_reflns_av_R_equivalents 0.0175
_diffrn_reflns_av_unetI/netI 0.0123
_diffrn_reflns_laue_measured_fraction_full 0.988
_diffrn_reflns_laue_measured_fraction_max 0.988
_diffrn_reflns_limit_h_max 6
_diffrn_reflns_limit_h_min -8
_diffrn_reflns_limit_k_max 9
_diffrn_reflns_limit_k_min -9
_diffrn_reflns_limit_l_max 17
_diffrn_reflns_limit_l_min -16
_diffrn_reflns_number 11522
_diffrn_reflns_point_group_measured_fraction_full 0.988
_diffrn_reflns_point_group_measured_fraction_max 0.988
_diffrn_reflns_theta_full 25.000
_diffrn_reflns_theta_max 25.000
_diffrn_reflns_theta_min 2.855
_exptl_absorpt_coefficient_mu 2.664
_exptl_absorpt_correction_type none
_exptl_crystal_colour yellow
_exptl_crystal_density_diffrn 1.478
_exptl_crystal_density_method 'not measured'
_exptl_crystal_description Rectangular
_exptl_crystal_F_000 348
_exptl_crystal_size_max 0.350
_exptl_crystal_size_mid 0.250
_exptl_crystal_size_min 0.100
_refine_diff_density_max 0.576
_refine_diff_density_min -0.447
_refine_diff_density_rms 0.100
_refine_ls_extinction_coef 0.057(5)
_refine_ls_extinction_expression Fc^*^=kFc[1+0.001xFc^2^\l^3^/sin(2\q)]^-1/4^
_refine_ls_extinction_method SHELXL
_refine_ls_goodness_of_fit_ref 1.135
_refine_ls_hydrogen_treatment constr
_refine_ls_matrix_type full
_refine_ls_number_parameters 192
_refine_ls_number_reflns 2681
_refine_ls_number_restraints 0
_refine_ls_restrained_S_all 1.135
_refine_ls_R_factor_all 0.0406
_refine_ls_R_factor_gt 0.0394
_refine_ls_shift/su_max 0.001
_refine_ls_shift/su_mean 0.000
_refine_ls_structure_factor_coef Fsqd
_refine_ls_weighting_details 'w=1/[\s^2^(Fo^2^)+(0.0682P)^2^+1.1508P] where P=(Fo^2^+2Fc^2^)/3'
_refine_ls_weighting_scheme calc
_refine_ls_wR_factor_gt 0.1194
_refine_ls_wR_factor_ref 0.1211
_reflns_Friedel_coverage 0.000
_reflns_number_gt 2588
_reflns_number_total 2681
_reflns_threshold_expression 'I > 2\s(I)'
_cod_data_source_file c5ob01082a2.cif
_cod_data_source_block B1
_cod_depositor_comments 'Adding full bibliography for 7154561.cif.'
_cod_database_code 7154561
_shelx_space_group_comment
;
The symmetry employed for this shelxl refinement is uniquely defined
by the following loop, which should always be used as a source of
symmetry information in preference to the above space-group names.
They are only intended as comments.
;
_shelx_estimated_absorpt_t_min 0.456
_shelx_estimated_absorpt_t_max 0.777
_shelxl_version_number 2014-3

loop_
_space_group_symop_operation_xyz
'x, y, z'
'-x, -y, -z'

loop_
_atom_site_label
_atom_site_type_symbol
_atom_site_fract_x
_atom_site_fract_y
_atom_site_fract_z
_atom_site_U_iso_or_equiv
_atom_site_adp_type
_atom_site_occupancy
_atom_site_site_symmetry_order
_atom_site_calc_flag
_atom_site_refinement_flags_posn
_atom_site_refinement_flags_adp
Br1 Br 0.05707(5) 0.42781(4) 0.28102(2) 0.0402(2) Uani 1 1 d . .
C1 C 0.5537(8) 0.7841(7) 0.4324(4) 0.0616(12) Uani 1 1 d . .
H1 H 0.6706 0.7969 0.4059 0.074 Uiso 1 1 calc R U
C2 C 0.5474(9) 0.7163(7) 0.5162(4) 0.0680(13) Uani 1 1 d . .
H2 H 0.6600 0.6827 0.5469 0.082 Uiso 1 1 calc R U
C3 C 0.3749(10) 0.6957(8) 0.5573(4) 0.0743(15) Uani 1 1 d . .
H3 H 0.3680 0.6430 0.6135 0.089 Uiso 1 1 calc R U
C4 C 0.2173(10) 0.7531(8) 0.5148(4) 0.0713(14) Uani 1 1 d . .
H4 H 0.1033 0.7426 0.5430 0.086 Uiso 1 1 calc R U
C5 C 0.2231(8) 0.8287(6) 0.4285(3) 0.0584(11) Uani 1 1 d . .
C6 C 0.0907(8) 0.9769(7) 0.3149(4) 0.0597(11) Uani 1 1 d . .
H6 H -0.0055 1.0336 0.2927 0.072 Uiso 1 1 calc R U
C7 C 0.2478(8) 0.9842(6) 0.2641(3) 0.0562(11) Uani 1 1 d . .
C8 C 0.2628(8) 1.0757(7) 0.1767(4) 0.0626(12) Uani 1 1 d . .
H8A H 0.2138 1.1726 0.1805 0.075 Uiso 1 1 calc R U
H8B H 0.1740 1.0023 0.1228 0.075 Uiso 1 1 calc R U
C9 C 0.4891(8) 1.1335(6) 0.1638(4) 0.0597(11) Uani 1 1 d . .
H9A H 0.4962 1.1846 0.1041 0.072 Uiso 1 1 calc R U
H9B H 0.5756 1.2170 0.2138 0.072 Uiso 1 1 calc R U
C10 C 0.5687(7) 0.9852(6) 0.1659(3) 0.0518(10) Uani 1 1 d . .
C11 C 0.6766(8) 0.9548(7) 0.1009(3) 0.0583(11) Uani 1 1 d . .
H11 H 0.7132 1.0342 0.0574 0.070 Uiso 1 1 calc R U
C12 C 0.7327(8) 0.8083(7) 0.0984(3) 0.0584(11) Uani 1 1 d . .
C13 C 0.6790(8) 0.6897(7) 0.1638(4) 0.0640(12) Uani 1 1 d . .
H13 H 0.7139 0.5905 0.1624 0.077 Uiso 1 1 calc R U
C14 C 0.5754(8) 0.7193(6) 0.2298(4) 0.0588(11) Uani 1 1 d . .
H14 H 0.5403 0.6396 0.2734 0.071 Uiso 1 1 calc R U
C15 C 0.5203(7) 0.8682(6) 0.2334(3) 0.0532(10) Uani 1 1 d . .
C16 C 0.3868(7) 0.8982(6) 0.2955(3) 0.0514(10) Uani 1 1 d . .
C17 C 0.8857(16) 0.6412(11) 0.0207(6) 0.109(3) Uani 1 1 d . .
H17A H 0.9745 0.6530 -0.0242 0.163 Uiso 1 1 calc R U
H17B H 0.7591 0.5496 -0.0005 0.163 Uiso 1 1 calc R U
H17C H 0.9580 0.6189 0.0806 0.163 Uiso 1 1 calc R U
N1 N 0.3871(6) 0.8354(5) 0.3848(3) 0.0547(9) Uani 1 1 d . .
N2 N 0.0701(7) 0.8961(6) 0.3910(3) 0.0662(11) Uani 1 1 d . .
O2 O 0.8352(7) 0.7916(6) 0.0300(3) 0.0778(11) Uani 1 1 d . .

loop_
_atom_site_aniso_label
_atom_site_aniso_U_11
_atom_site_aniso_U_22
_atom_site_aniso_U_33
_atom_site_aniso_U_23
_atom_site_aniso_U_13
_atom_site_aniso_U_12
Br1 0.0377(3) 0.0387(3) 0.0418(3) 0.00435(16) 0.00662(16) 0.00942(16)
C1 0.058(3) 0.068(3) 0.056(3) 0.009(2) 0.006(2) 0.020(2)
C2 0.074(3) 0.073(3) 0.054(3) 0.008(2) 0.005(2) 0.024(3)
C3 0.088(4) 0.079(4) 0.053(3) 0.010(3) 0.015(3) 0.022(3)
C4 0.075(3) 0.084(4) 0.056(3) 0.006(3) 0.020(3) 0.022(3)
C5 0.055(3) 0.062(3) 0.056(3) -0.001(2) 0.013(2) 0.014(2)
C6 0.053(3) 0.071(3) 0.058(3) 0.004(2) 0.011(2) 0.023(2)
C7 0.053(3) 0.059(3) 0.055(3) -0.002(2) 0.007(2) 0.018(2)
C8 0.062(3) 0.073(3) 0.060(3) 0.007(2) 0.010(2) 0.032(2)
C9 0.064(3) 0.060(3) 0.056(3) 0.009(2) 0.011(2) 0.021(2)
C10 0.045(2) 0.058(3) 0.049(2) 0.0028(19) 0.0048(18) 0.0147(19)
C11 0.054(3) 0.068(3) 0.056(3) 0.014(2) 0.014(2) 0.022(2)
C12 0.055(3) 0.072(3) 0.053(3) 0.005(2) 0.011(2) 0.026(2)
C13 0.066(3) 0.067(3) 0.067(3) 0.008(2) 0.015(2) 0.031(2)
C14 0.060(3) 0.060(3) 0.060(3) 0.010(2) 0.014(2) 0.023(2)
C15 0.045(2) 0.058(3) 0.055(2) 0.006(2) 0.0064(19) 0.0149(19)
C16 0.046(2) 0.056(2) 0.049(2) 0.0012(19) 0.0061(18) 0.0134(19)
C17 0.157(8) 0.117(6) 0.098(5) 0.023(4) 0.062(5) 0.087(6)
N1 0.052(2) 0.056(2) 0.053(2) 0.0022(17) 0.0097(17) 0.0132(17)
N2 0.061(2) 0.077(3) 0.064(3) 0.002(2) 0.016(2) 0.023(2)
O2 0.094(3) 0.095(3) 0.065(2) 0.013(2) 0.031(2) 0.051(2)

loop_
_atom_type_symbol
_atom_type_description
_atom_type_scat_dispersion_real
_atom_type_scat_dispersion_imag
_atom_type_scat_source
C C 0.0033 0.0016 'International Tables Vol C Tables 4.2.6.8 and 6.1.1.4'
H H 0.0000 0.0000 'International Tables Vol C Tables 4.2.6.8 and 6.1.1.4'
N N 0.0061 0.0033 'International Tables Vol C Tables 4.2.6.8 and 6.1.1.4'
O O 0.0106 0.0060 'International Tables Vol C Tables 4.2.6.8 and 6.1.1.4'
Br Br -0.2901 2.4595 'International Tables Vol C Tables 4.2.6.8 and 6.1.1.4'

loop_
_geom_angle_atom_site_label_1
_geom_angle_atom_site_label_2
_geom_angle_atom_site_label_3
_geom_angle
C2 C1 N1 120.7(5)
C2 C1 H1 119.6
N1 C1 H1 119.6
C1 C2 C3 120.8(5)
C1 C2 H2 119.6
C3 C2 H2 119.6
C4 C3 C2 119.2(5)
C4 C3 H3 120.4
C2 C3 H3 120.4
C3 C4 C5 120.9(5)
C3 C4 H4 119.6
C5 C4 H4 119.6
N2 C5 N1 121.5(4)
N2 C5 C4 119.4(5)
N1 C5 C4 119.0(5)
N2 C6 C7 124.6(5)
N2 C6 H6 117.7
C7 C6 H6 117.7
C16 C7 C6 117.8(5)
C16 C7 C8 119.6(4)
C6 C7 C8 122.6(4)
C7 C8 C9 110.2(4)
C7 C8 H8A 109.6
C9 C8 H8A 109.6
C7 C8 H8B 109.6
C9 C8 H8B 109.6
H8A C8 H8B 108.1
C10 C9 C8 109.2(4)
C10 C9 H9A 109.8
C8 C9 H9A 109.8
C10 C9 H9B 109.8
C8 C9 H9B 109.8
H9A C9 H9B 108.3
C11 C10 C15 119.1(4)
C11 C10 C9 122.3(4)
C15 C10 C9 118.5(4)
C10 C11 C12 121.7(5)
C10 C11 H11 119.2
C12 C11 H11 119.2
O2 C12 C11 116.1(4)
O2 C12 C13 124.7(5)
C11 C12 C13 119.2(4)
C14 C13 C12 119.9(5)
C14 C13 H13 120.1
C12 C13 H13 120.1
C13 C14 C15 121.2(5)
C13 C14 H14 119.4
C15 C14 H14 119.4
C10 C15 C14 118.9(4)
C10 C15 C16 116.9(4)
C14 C15 C16 123.6(4)
C7 C16 N1 117.5(4)
C7 C16 C15 119.4(4)
N1 C16 C15 123.0(4)
O2 C17 H17A 109.5
O2 C17 H17B 109.5
H17A C17 H17B 109.5
O2 C17 H17C 109.5
H17A C17 H17C 109.5
H17B C17 H17C 109.5
C5 N1 C1 118.9(4)
C5 N1 C16 119.7(4)
C1 N1 C16 121.4(4)
C6 N2 C5 117.4(4)
C12 O2 C17 118.6(5)

loop_
_geom_bond_atom_site_label_1
_geom_bond_atom_site_label_2
_geom_bond_distance
C1 C2 1.346(7)
C1 N1 1.394(6)
C1 H1 0.9300
C2 C3 1.389(8)
C2 H2 0.9300
C3 C4 1.350(9)
C3 H3 0.9300
C4 C5 1.407(7)
C4 H4 0.9300
C5 N2 1.356(7)
C5 N1 1.378(6)
C6 N2 1.305(7)
C6 C7 1.403(7)
C6 H6 0.9300
C7 C16 1.367(7)
C7 C8 1.488(7)
C8 C9 1.522(7)
C8 H8A 0.9700
C8 H8B 0.9700
C9 C10 1.494(7)
C9 H9A 0.9700
C9 H9B 0.9700
C10 C11 1.372(7)
C10 C15 1.400(7)
C11 C12 1.391(7)
C11 H11 0.9300
C12 O2 1.352(6)
C12 C13 1.392(7)
C13 C14 1.360(7)
C13 H13 0.9300
C14 C15 1.408(7)
C14 H14 0.9300
C15 C16 1.471(6)
C16 N1 1.400(6)
C17 O2 1.412(8)
C17 H17A 0.9600
C17 H17B 0.9600
C17 H17C 0.9600

loop_
_geom_torsion_atom_site_label_1
_geom_torsion_atom_site_label_2
_geom_torsion_atom_site_label_3
_geom_torsion_atom_site_label_4
_geom_torsion
N1 C1 C2 C3 0.0(8)
C1 C2 C3 C4 -3.6(9)
C2 C3 C4 C5 1.9(9)
C3 C4 C5 N2 -175.2(5)
C3 C4 C5 N1 3.5(8)
N2 C6 C7 C16 1.2(8)
N2 C6 C7 C8 179.0(5)
C16 C7 C8 C9 -29.2(6)
C6 C7 C8 C9 153.1(5)
C7 C8 C9 C10 54.7(5)
C8 C9 C10 C11 133.7(5)
C8 C9 C10 C15 -42.5(6)
C15 C10 C11 C12 2.2(7)
C9 C10 C11 C12 -173.9(5)
C10 C11 C12 O2 178.8(4)
C10 C11 C12 C13 -0.3(8)
O2 C12 C13 C14 -179.9(5)
C11 C12 C13 C14 -0.9(8)
C12 C13 C14 C15 0.2(8)
C11 C10 C15 C14 -2.9(7)
C9 C10 C15 C14 173.4(4)
C11 C10 C15 C16 -174.2(4)
C9 C10 C15 C16 2.1(6)
C13 C14 C15 C10 1.7(7)
C13 C14 C15 C16 172.4(5)
C6 C7 C16 N1 -11.5(7)
C8 C7 C16 N1 170.7(4)
C6 C7 C16 C15 165.5(4)
C8 C7 C16 C15 -12.4(7)
C10 C15 C16 C7 27.5(6)
C14 C15 C16 C7 -143.3(5)
C10 C15 C16 N1 -155.7(4)
C14 C15 C16 N1 33.5(7)
N2 C5 N1 C1 171.7(5)
C4 C5 N1 C1 -7.0(7)
N2 C5 N1 C16 -6.3(7)
C4 C5 N1 C16 175.0(5)
C2 C1 N1 C5 5.4(7)
C2 C1 N1 C16 -176.7(5)
C7 C16 N1 C5 14.1(6)
C15 C16 N1 C5 -162.8(4)
C7 C16 N1 C1 -163.8(5)
C15 C16 N1 C1 19.3(7)
C7 C6 N2 C5 6.7(8)
N1 C5 N2 C6 -4.1(7)
C4 C5 N2 C6 174.6(5)
C11 C12 O2 C17 -176.5(6)
C13 C12 O2 C17 2.5(9)
